data_7062891
loop_
_publ_author_name
'Saadi, Mohamed'
'Dakhlaoui, Imen'
'Hajlaoui, Fadhel'
'Drissi, Nidhal'
'Zighrioui, Mustapha'
'Jomni, Fethi'
'Audebrand, Nathalie'
'Cordier, Marie'
'Karim, Karoui'

_publ_section_title
;
 Bromination of organic spacer impacts on the structural arrangement,
 phase transitions, and optical and electrical properties of a hybrid
 halide compound:[(CH3)3N(CH2)3Br]2PdBr4
;
_journal_issue 1
_journal_name_full 'New Journal of Chemistry'
_journal_page_first 182
_journal_page_last 192
_journal_paper_doi 10.1039/D3NJ04819E
_journal_volume 48
_journal_year 2024
_chemical_formula_moiety 'C12 H30 Br6 N2 Pd'
_chemical_formula_sum 'C12 H30 Br6 N2 Pd'
_chemical_formula_weight 788.18
_space_group_crystal_system orthorhombic
_space_group_IT_number 61
_space_group_name_Hall '-P 2ac 2ab'
_space_group_name_H-M_alt 'P b c a'
_atom_sites_solution_hydrogens geom
_audit_creation_method SHELXL-2016/6
_audit_update_record
;
2021-10-16 deposited with the CCDC.	2023-11-24 downloaded from the CCDC.
;
_cell_angle_alpha 90
_cell_angle_beta 90
_cell_angle_gamma 90
_cell_formula_units_Z 4
_cell_length_a 9.0670(12)
_cell_length_b 14.456(2)
_cell_length_c 17.232(2)
_cell_measurement_reflns_used 3981
_cell_measurement_temperature 150(2)
_cell_measurement_theta_max 27.1897
_cell_measurement_theta_min 2.3639
_cell_volume 2258.6(5)
_computing_structure_refinement 'SHELXL-2016/6 (Sheldrick, 2016)'
_diffrn_ambient_temperature 150(2)
_diffrn_measured_fraction_theta_full 1.000
_diffrn_measured_fraction_theta_max 1.000
_diffrn_measurement_device_type 'APEXII Bruker-AXS'
_diffrn_measurement_method 'CCD rotation images, thin slices'
_diffrn_radiation_type MoK\a
_diffrn_radiation_wavelength 0.71073
_diffrn_reflns_av_R_equivalents 0.0605
_diffrn_reflns_av_unetI/netI 0.0455
_diffrn_reflns_Laue_measured_fraction_full 1.000
_diffrn_reflns_Laue_measured_fraction_max 1.000
_diffrn_reflns_limit_h_max 10
_diffrn_reflns_limit_h_min -11
_diffrn_reflns_limit_k_max 18
_diffrn_reflns_limit_k_min -18
_diffrn_reflns_limit_l_max 22
_diffrn_reflns_limit_l_min -20
_diffrn_reflns_number 14501
_diffrn_reflns_point_group_measured_fraction_full 1.000
_diffrn_reflns_point_group_measured_fraction_max 1.000
_diffrn_reflns_theta_full 25.242
_diffrn_reflns_theta_max 27.499
_diffrn_reflns_theta_min 2.818
_exptl_absorpt_coefficient_mu 11.433
_exptl_absorpt_correction_T_max 0.102
_exptl_absorpt_correction_T_min 0.055
_exptl_absorpt_correction_type multi-scan
_exptl_crystal_colour brown
_exptl_crystal_density_diffrn 2.318
_exptl_crystal_description prism
_exptl_crystal_F_000 1488
_exptl_crystal_size_max 0.320
_exptl_crystal_size_mid 0.250
_exptl_crystal_size_min 0.200
_refine_diff_density_max 0.641
_refine_diff_density_min -1.453
_refine_diff_density_rms 0.172
_refine_ls_extinction_method none
_refine_ls_goodness_of_fit_ref 1.060
_refine_ls_hydrogen_treatment constr
_refine_ls_matrix_type full
_refine_ls_number_parameters 100
_refine_ls_number_reflns 2595
_refine_ls_number_restraints 0
_refine_ls_restrained_S_all 1.060
_refine_ls_R_factor_all 0.0459
_refine_ls_R_factor_gt 0.0293
_refine_ls_shift/su_max 0.001
_refine_ls_shift/su_mean 0.000
_refine_ls_structure_factor_coef Fsqd
_refine_ls_weighting_details 'w=1/[\s^2^(Fo^2^)+(0.0240P)^2^+0.1999P] where P=(Fo^2^+2Fc^2^)/3'
_refine_ls_weighting_scheme calc
_refine_ls_wR_factor_gt 0.0573
_refine_ls_wR_factor_ref 0.0628
_reflns_Friedel_coverage 0.000
_reflns_number_gt 2097
_reflns_number_total 2595
_reflns_threshold_expression 'I > 2\s(I)'
_cod_data_source_file d3nj04819e2.cif
_cod_data_source_block shelx
_cod_depositor_comments 'Adding full bibliography for 7062891.cif.'
_cod_database_code 7062891
_shelx_shelxl_version_number 2016/6
_shelx_space_group_comment
;
The symmetry employed for this shelxl refinement is uniquely defined
by the following loop, which should always be used as a source of
symmetry information in preference to the above space-group names.
They are only intended as comments.
;
_shelx_estimated_absorpt_t_min 0.121
_shelx_estimated_absorpt_t_max 0.208

loop_
_space_group_symop_operation_xyz
'x, y, z'
'-x+1/2, -y, z+1/2'
'x+1/2, -y+1/2, -z'
'-x, y+1/2, -z+1/2'
'-x, -y, -z'
'x-1/2, y, -z-1/2'
'-x-1/2, y-1/2, z'
'x, -y-1/2, z-1/2'

loop_
_atom_site_label
_atom_site_type_symbol
_atom_site_fract_x
_atom_site_fract_y
_atom_site_fract_z
_atom_site_U_iso_or_equiv
_atom_site_adp_type
_atom_site_occupancy
_atom_site_site_symmetry_order
_atom_site_calc_flag
_atom_site_refinement_flags_posn
_atom_site_refinement_flags_adp
_atom_site_refinement_flags_occupancy
_atom_site_disorder_assembly
_atom_site_disorder_group
Br3 Br 0.57682(5) -0.14514(3) 0.18757(3) 0.02698(12) Uani 1 1 d . . . . .
N1 N 0.4876(3) 0.1586(2) 0.10363(18) 0.0139(7) Uani 1 1 d . . . . .
C1 C 0.7064(5) -0.0382(3) 0.2042(2) 0.0273(10) Uani 1 1 d . . . . .
H1A H 0.751414 -0.042492 0.256439 0.033 Uiso 1 1 calc R U . . .
H1B H 0.786989 -0.039324 0.165454 0.033 Uiso 1 1 calc R U . . .
C2 C 0.6233(5) 0.0518(3) 0.1974(2) 0.0223(9) Uani 1 1 d . . . . .
H2A H 0.690783 0.103764 0.209291 0.027 Uiso 1 1 calc R U . . .
H2B H 0.542457 0.052768 0.236011 0.027 Uiso 1 1 calc R U . . .
C3 C 0.5594(4) 0.0649(2) 0.1168(2) 0.0131(8) Uani 1 1 d . . . . .
H3A H 0.485097 0.016007 0.107470 0.016 Uiso 1 1 calc R U . . .
H3B H 0.639302 0.056644 0.078273 0.016 Uiso 1 1 calc R U . . .
C4 C 0.5968(4) 0.2353(3) 0.1126(3) 0.0253(10) Uani 1 1 d . . . . .
H4A H 0.681542 0.223940 0.078561 0.038 Uiso 1 1 calc R U . . .
H4B H 0.630205 0.238111 0.166617 0.038 Uiso 1 1 calc R U . . .
H4C H 0.550376 0.294134 0.098413 0.038 Uiso 1 1 calc R U . . .
C5 C 0.4291(5) 0.1594(3) 0.0228(2) 0.0251(10) Uani 1 1 d . . . . .
H5A H 0.379875 0.218611 0.012754 0.038 Uiso 1 1 calc R U . . .
H5B H 0.358231 0.108825 0.016308 0.038 Uiso 1 1 calc R U . . .
H5C H 0.510658 0.151426 -0.013942 0.038 Uiso 1 1 calc R U . . .
C6 C 0.3619(4) 0.1738(3) 0.1577(2) 0.0222(9) Uani 1 1 d . . . . .
H6A H 0.398218 0.174365 0.211297 0.033 Uiso 1 1 calc R U . . .
H6B H 0.289869 0.123743 0.151538 0.033 Uiso 1 1 calc R U . . .
H6C H 0.314740 0.233143 0.145997 0.033 Uiso 1 1 calc R U . . .
Pd1 Pd 1.000000 0.000000 0.000000 0.01153(10) Uani 1 2 d S . P . .
Br1 Br 0.97863(4) 0.12101(3) 0.09772(2) 0.01960(11) Uani 1 1 d . . . . .
Br2 Br 0.80189(4) 0.07234(3) -0.07433(2) 0.01769(10) Uani 1 1 d . . . . .

loop_
_atom_site_aniso_label
_atom_site_aniso_U_11
_atom_site_aniso_U_22
_atom_site_aniso_U_33
_atom_site_aniso_U_23
_atom_site_aniso_U_13
_atom_site_aniso_U_12
Br3 0.0377(3) 0.0184(2) 0.0248(3) 0.00550(17) -0.00389(19) 0.00243(18)
N1 0.0114(16) 0.0121(15) 0.0181(19) 0.0005(13) 0.0008(12) 0.0005(12)
C1 0.027(2) 0.032(2) 0.022(2) 0.0090(19) -0.0081(18) 0.0003(19)
C2 0.030(2) 0.019(2) 0.018(2) 0.0002(16) -0.0045(18) -0.0029(18)
C3 0.0138(19) 0.0130(18) 0.013(2) 0.0002(15) 0.0012(15) 0.0030(14)
C4 0.015(2) 0.014(2) 0.047(3) 0.0024(19) -0.0019(18) -0.0061(16)
C5 0.031(2) 0.024(2) 0.020(2) 0.0073(17) -0.0030(18) 0.0079(19)
C6 0.014(2) 0.025(2) 0.028(2) -0.0045(17) 0.0058(17) 0.0022(17)
Pd1 0.00825(19) 0.0134(2) 0.0129(2) 0.00202(16) -0.00116(15) -0.00120(15)
Br1 0.0178(2) 0.0211(2) 0.0199(2) -0.00440(16) -0.00431(16) 0.00335(15)
Br2 0.0144(2) 0.0184(2) 0.0202(2) 0.00206(15) -0.00582(15) 0.00121(15)

loop_
_atom_type_symbol
_atom_type_description
_atom_type_scat_dispersion_real
_atom_type_scat_dispersion_imag
_atom_type_scat_source
C C 0.0033 0.0016 'International Tables Vol C Tables 4.2.6.8 and 6.1.1.4'
H H 0.0000 0.0000 'International Tables Vol C Tables 4.2.6.8 and 6.1.1.4'
Br Br -0.2901 2.4595 'International Tables Vol C Tables 4.2.6.8 and 6.1.1.4'
N N 0.0061 0.0033 'International Tables Vol C Tables 4.2.6.8 and 6.1.1.4'
Pd Pd -0.9988 1.0072 'International Tables Vol C Tables 4.2.6.8 and 6.1.1.4'

loop_
_geom_angle_atom_site_label_1
_geom_angle_atom_site_label_2
_geom_angle_atom_site_label_3
_geom_angle
_geom_angle_site_symmetry_1
_geom_angle_site_symmetry_3
_geom_angle_publ_flag
C6 N1 C5 108.1(3) . . ?
C6 N1 C4 109.5(3) . . ?
C5 N1 C4 109.0(3) . . ?
C6 N1 C3 111.4(3) . . ?
C5 N1 C3 107.4(3) . . ?
C4 N1 C3 111.2(3) . . ?
C2 C1 Br3 111.7(3) . . ?
C2 C1 H1A 109.3 . . ?
Br3 C1 H1A 109.3 . . ?
C2 C1 H1B 109.3 . . ?
Br3 C1 H1B 109.3 . . ?
H1A C1 H1B 107.9 . . ?
C1 C2 C3 111.7(3) . . ?
C1 C2 H2A 109.3 . . ?
C3 C2 H2A 109.3 . . ?
C1 C2 H2B 109.3 . . ?
C3 C2 H2B 109.3 . . ?
H2A C2 H2B 107.9 . . ?
C2 C3 N1 114.3(3) . . ?
C2 C3 H3A 108.7 . . ?
N1 C3 H3A 108.7 . . ?
C2 C3 H3B 108.7 . . ?
N1 C3 H3B 108.7 . . ?
H3A C3 H3B 107.6 . . ?
N1 C4 H4A 109.5 . . ?
N1 C4 H4B 109.5 . . ?
H4A C4 H4B 109.5 . . ?
N1 C4 H4C 109.5 . . ?
H4A C4 H4C 109.5 . . ?
H4B C4 H4C 109.5 . . ?
N1 C5 H5A 109.5 . . ?
N1 C5 H5B 109.5 . . ?
H5A C5 H5B 109.5 . . ?
N1 C5 H5C 109.5 . . ?
H5A C5 H5C 109.5 . . ?
H5B C5 H5C 109.5 . . ?
N1 C6 H6A 109.5 . . ?
N1 C6 H6B 109.5 . . ?
H6A C6 H6B 109.5 . . ?
N1 C6 H6C 109.5 . . ?
H6A C6 H6C 109.5 . . ?
H6B C6 H6C 109.5 . . ?
Br1 Pd1 Br1 180.0 5_755 . ?
Br1 Pd1 Br2 89.806(15) 5_755 5_755 ?
Br1 Pd1 Br2 90.194(15) . 5_755 ?
Br1 Pd1 Br2 90.195(15) 5_755 . ?
Br1 Pd1 Br2 89.805(15) . . ?
Br2 Pd1 Br2 180.0 5_755 . ?

loop_
_geom_bond_atom_site_label_1
_geom_bond_atom_site_label_2
_geom_bond_distance
_geom_bond_site_symmetry_2
_geom_bond_publ_flag
Br3 C1 1.963(4) . ?
N1 C6 1.489(5) . ?
N1 C5 1.491(5) . ?
N1 C4 1.494(5) . ?
N1 C3 1.520(4) . ?
C1 C2 1.508(5) . ?
C1 H1A 0.9900 . ?
C1 H1B 0.9900 . ?
C2 C3 1.517(5) . ?
C2 H2A 0.9900 . ?
C2 H2B 0.9900 . ?
C3 H3A 0.9900 . ?
C3 H3B 0.9900 . ?
C4 H4A 0.9800 . ?
C4 H4B 0.9800 . ?
C4 H4C 0.9800 . ?
C5 H5A 0.9800 . ?
C5 H5B 0.9800 . ?
C5 H5C 0.9800 . ?
C6 H6A 0.9800 . ?
C6 H6B 0.9800 . ?
C6 H6C 0.9800 . ?
Pd1 Br1 2.4358(4) 5_755 ?
Pd1 Br1 2.4358(4) . ?
Pd1 Br2 2.4415(4) 5_755 ?
Pd1 Br2 2.4415(4) . ?

loop_
_geom_hbond_atom_site_label_D
_geom_hbond_atom_site_label_H
_geom_hbond_atom_site_label_A
_geom_hbond_distance_DH
_geom_hbond_distance_HA
_geom_hbond_distance_DA
_geom_hbond_angle_DHA
_geom_hbond_site_symmetry_A
C1 H1A Br2 0.99 2.99 3.849(4) 146.1 2_655
C1 H1B Br1 0.99 3.12 3.841(4) 130.6 .
C2 H2B Br1 0.99 3.08 3.897(4) 140.1 6_556
C3 H3A Br2 0.99 2.95 3.899(4) 160.0 5_655
C3 H3B Br2 0.99 3.02 3.962(4) 158.7 .
C4 H4A Br1 0.98 3.10 3.844(4) 134.3 .
C4 H4C Br2 0.98 3.00 3.914(4) 156.5 3_455
C5 H5A Br1 0.98 3.13 3.819(4) 128.5 3_455
C5 H5C Br3 0.98 3.10 3.631(4) 115.7 5_655
C5 H5C Br2 0.98 3.06 3.976(4) 156.2 .
C6 H6B Br1 0.98 2.97 3.705(4) 132.6 1_455
C6 H6C Br2 0.98 3.07 3.979(4) 154.3 3_455

loop_
_geom_torsion_atom_site_label_1
_geom_torsion_atom_site_label_2
_geom_torsion_atom_site_label_3
_geom_torsion_atom_site_label_4
_geom_torsion
_geom_torsion_site_symmetry_1
_geom_torsion_site_symmetry_2
_geom_torsion_site_symmetry_3
_geom_torsion_site_symmetry_4
_geom_torsion_publ_flag
Br3 C1 C2 C3 -62.4(4) . . . . ?
C1 C2 C3 N1 -174.1(3) . . . . ?
C6 N1 C3 C2 -60.9(4) . . . . ?
C5 N1 C3 C2 -179.1(3) . . . . ?
C4 N1 C3 C2 61.6(4) . . . . ?
